data_4339270
loop_
_publ_author_name
'Du, Shaowu'
'Hodson, Bruce E.'
'Lei, Peng'
'McGrath, Thomas D.'
'Stone, F Gordon A'

_publ_section_title
;
 Penta- and hexaruthenium carbonyl 'raft' complexes supported by
 monocarborane cage ligands.
;
_journal_issue 16
_journal_name_full 'Inorganic chemistry'
_journal_page_first 6613
_journal_page_last 6620
_journal_paper_doi 10.1021/ic700746j
_journal_volume 46
_journal_year 2007
_chemical_formula_sum 'C58 H46 B8 N O12 P2 Ru5'
_chemical_formula_weight 1602.73
_chemical_name_systematic
; 
 ? 
;
_space_group_IT_number 2
_symmetry_cell_setting triclinic
_symmetry_space_group_name_Hall '-P 1'
_symmetry_space_group_name_H-M 'P -1'
_atom_sites_solution_hydrogens geom
_atom_sites_solution_primary direct
_atom_sites_solution_secondary difmap
_audit_creation_method SHELXL-97
_cell_angle_alpha 79.248(2)
_cell_angle_beta 89.604(3)
_cell_angle_gamma 83.781(2)
_cell_formula_units_Z 2
_cell_length_a 11.1475(9)
_cell_length_b 16.9338(17)
_cell_length_c 17.2434(16)
_cell_measurement_reflns_used 5446
_cell_measurement_temperature 110(2)
_cell_measurement_theta_max 27.77
_cell_measurement_theta_min 2.46
_cell_volume 3178.8(5)
_computing_cell_refinement 'Bruker APEX2 (Bruker, 2003)'
_computing_data_collection 'Bruker APEX2 (Bruker, 2003)'
_computing_data_reduction 'Bruker APEX2 (Bruker, 2003)'
_computing_molecular_graphics 'Bruker SHELXTL (Bruker, 2001)'
_computing_publication_material 'Bruker SHELXTL (Bruker, 2001)'
_computing_structure_refinement 'Bruker SHELXTL (Bruker, 2001)'
_computing_structure_solution 'Bruker SHELXTL (Bruker, 2001)'
_diffrn_ambient_temperature 110(2)
_diffrn_measured_fraction_theta_full 0.994
_diffrn_measured_fraction_theta_max 0.874
_diffrn_measurement_device_type 'Bruker-Nonius X-8 Apex CCD area detector'
_diffrn_measurement_method 'phi and omega scans'
_diffrn_radiation_monochromator graphite
_diffrn_radiation_source 'fine-focus sealed tube'
_diffrn_radiation_type MoK\a
_diffrn_radiation_wavelength 0.71073
_diffrn_reflns_av_R_equivalents 0.0341
_diffrn_reflns_av_sigmaI/netI 0.0377
_diffrn_reflns_limit_h_max 16
_diffrn_reflns_limit_h_min -15
_diffrn_reflns_limit_k_max 23
_diffrn_reflns_limit_k_min -23
_diffrn_reflns_limit_l_max 25
_diffrn_reflns_limit_l_min -25
_diffrn_reflns_number 69400
_diffrn_reflns_theta_full 25.00
_diffrn_reflns_theta_max 31.68
_diffrn_reflns_theta_min 3.31
_exptl_absorpt_coefficient_mu 1.270
_exptl_absorpt_correction_T_max 0.8751
_exptl_absorpt_correction_T_min 0.7667
_exptl_absorpt_correction_type multi-scan
_exptl_absorpt_process_details 'SADABS (Bruker, 2003)'
_exptl_crystal_colour purple
_exptl_crystal_density_diffrn 1.674
_exptl_crystal_density_method 'not measured'
_exptl_crystal_description prism
_exptl_crystal_F_000 1574
_exptl_crystal_size_max 0.22
_exptl_crystal_size_mid 0.17
_exptl_crystal_size_min 0.11
_refine_diff_density_max 1.002
_refine_diff_density_min -0.876
_refine_diff_density_rms 0.077
_refine_ls_extinction_method none
_refine_ls_goodness_of_fit_ref 1.065
_refine_ls_hydrogen_treatment mixed
_refine_ls_matrix_type full
_refine_ls_number_parameters 807
_refine_ls_number_reflns 18785
_refine_ls_number_restraints 0
_refine_ls_restrained_S_all 1.065
_refine_ls_R_factor_all 0.0441
_refine_ls_R_factor_gt 0.0279
_refine_ls_shift/su_max 0.002
_refine_ls_shift/su_mean 0.000
_refine_ls_structure_factor_coef Fsqd
_refine_ls_weighting_details 'calc w=1/[\s^2^(Fo^2^)+(0.0287P)^2^+0.7347P] where P=(Fo^2^+2Fc^2^)/3'
_refine_ls_weighting_scheme calc
_refine_ls_wR_factor_gt 0.0643
_refine_ls_wR_factor_ref 0.0689
_reflns_number_gt 14335
_reflns_number_total 18785
_reflns_threshold_expression >2sigma(I)
_cod_data_source_file ic700746j.cif
_cod_data_source_block 2
_cod_depositor_comments
;
The following automatic conversions were performed:

'_symmetry_cell_setting' value 'Triclinic' changed to 'triclinic'
according to
/usr/data/users/saulius/automatic-downloads/retrospective/ACS/lib/dictionaries/cif_core.dic
dictionary named 'cif_core.dic' version 2.4.2 from 2011-04-26.

Automatic conversion script
Id: cif_fix_values 2281 2013-09-26 08:29:07Z andrius 
;
_cod_original_sg_symbol_H-M 'P-1   '
_cod_database_code 4339270

loop_
_symmetry_equiv_pos_as_xyz
'x, y, z'
'-x, -y, -z'

loop_
_atom_site_label
_atom_site_type_symbol
_atom_site_fract_x
_atom_site_fract_y
_atom_site_fract_z
_atom_site_U_iso_or_equiv
_atom_site_adp_type
_atom_site_occupancy
_atom_site_symmetry_multiplicity
_atom_site_calc_flag
_atom_site_refinement_flags
P1 P 0.38901(5) 0.64089(3) 0.19217(3) 0.02906(11) Uani 1 1 d .
P2 P 0.60493(5) 0.72300(3) 0.22023(3) 0.02955(11) Uani 1 1 d .
C225 C 0.4967(3) 0.74283(19) 0.44309(18) 0.0637(8) Uani 1 1 d .
H225 H 0.4247 0.7621 0.4665 0.076 Uiso 1 1 calc R
N1 N 0.47914(16) 0.70870(11) 0.18552(11) 0.0355(4) Uani 1 1 d .
C211 C 0.73207(19) 0.65685(13) 0.19248(13) 0.0344(5) Uani 1 1 d .
C213 C 0.8975(3) 0.6320(2) 0.10394(17) 0.0607(8) Uani 1 1 d .
H213 H 0.9481 0.6514 0.0617 0.073 Uiso 1 1 calc R
C215 C 0.8410(2) 0.52285(17) 0.20314(18) 0.0557(7) Uani 1 1 d .
H215 H 0.8533 0.4677 0.2283 0.067 Uiso 1 1 calc R
C216 C 0.7503(2) 0.57489(14) 0.22924(16) 0.0435(6) Uani 1 1 d .
H216 H 0.7007 0.5549 0.2719 0.052 Uiso 1 1 calc R
C212 C 0.8063(2) 0.68500(17) 0.12943(15) 0.0489(6) Uani 1 1 d .
H212 H 0.7948 0.7401 0.1039 0.059 Uiso 1 1 calc R
C214 C 0.9134(3) 0.55164(19) 0.14035(19) 0.0612(8) Uani 1 1 d .
H214 H 0.9743 0.5158 0.1224 0.073 Uiso 1 1 calc R
C221 C 0.6049(2) 0.71419(14) 0.32687(13) 0.0362(5) Uani 1 1 d .
C226 C 0.4994(2) 0.74396(16) 0.36209(15) 0.0490(6) Uani 1 1 d .
H226 H 0.4296 0.7649 0.3305 0.059 Uiso 1 1 calc R
C222 C 0.7061(2) 0.68396(17) 0.37402(15) 0.0488(6) Uani 1 1 d .
H222 H 0.7780 0.6633 0.3514 0.059 Uiso 1 1 calc R
C223 C 0.7015(3) 0.68417(19) 0.45526(16) 0.0637(8) Uani 1 1 d .
H223 H 0.7707 0.6636 0.4876 0.076 Uiso 1 1 calc R
C224 C 0.5971(4) 0.7141(2) 0.48896(17) 0.0694(9) Uani 1 1 d .
H224 H 0.5954 0.7146 0.5440 0.083 Uiso 1 1 calc R
C231 C 0.6310(2) 0.82656(13) 0.18025(13) 0.0351(5) Uani 1 1 d .
C232 C 0.5820(4) 0.8651(2) 0.1109(2) 0.1051(16) Uani 1 1 d .
H232 H 0.5293 0.8394 0.0831 0.126 Uiso 1 1 calc R
C236 C 0.7065(2) 0.86704(17) 0.2189(2) 0.0614(8) Uani 1 1 d .
H236 H 0.7431 0.8410 0.2679 0.074 Uiso 1 1 calc R
C111 C 0.24680(19) 0.67681(14) 0.23258(13) 0.0340(5) Uani 1 1 d .
C112 C 0.2159(2) 0.76000(15) 0.22811(16) 0.0459(6) Uani 1 1 d .
H112 H 0.2709 0.7969 0.2060 0.055 Uiso 1 1 calc R
C114 C 0.0240(3) 0.7340(2) 0.28673(19) 0.0644(8) Uani 1 1 d .
H114 H -0.0525 0.7533 0.3047 0.077 Uiso 1 1 calc R
C116 C 0.1655(2) 0.62189(16) 0.26451(16) 0.0470(6) Uani 1 1 d .
H116 H 0.1860 0.5654 0.2677 0.056 Uiso 1 1 calc R
C113 C 0.1045(3) 0.78910(18) 0.2559(2) 0.0630(8) Uani 1 1 d .
H113 H 0.0841 0.8454 0.2539 0.076 Uiso 1 1 calc R
C121 C 0.44358(18) 0.54475(13) 0.25382(12) 0.0312(4) Uani 1 1 d .
C122 C 0.4917(2) 0.47880(14) 0.22016(14) 0.0366(5) Uani 1 1 d .
H122 H 0.4852 0.4817 0.1648 0.044 Uiso 1 1 calc R
C123 C 0.5491(2) 0.40902(15) 0.26752(15) 0.0431(6) Uani 1 1 d .
H123 H 0.5814 0.3646 0.2445 0.052 Uiso 1 1 calc R
C124 C 0.5582(2) 0.40524(16) 0.34774(16) 0.0486(6) Uani 1 1 d .
H124 H 0.5992 0.3586 0.3800 0.058 Uiso 1 1 calc R
C125 C 0.5073(3) 0.46988(17) 0.38249(15) 0.0542(7) Uani 1 1 d .
H125 H 0.5121 0.4659 0.4381 0.065 Uiso 1 1 calc R
C115 C 0.0541(2) 0.65142(19) 0.29151(18) 0.0597(8) Uani 1 1 d .
H115 H -0.0015 0.6148 0.3133 0.072 Uiso 1 1 calc R
C131 C 0.36127(19) 0.62156(13) 0.09436(12) 0.0320(4) Uani 1 1 d .
C132 C 0.4386(3) 0.64441(19) 0.03328(16) 0.0605(8) Uani 1 1 d .
H132 H 0.5063 0.6713 0.0422 0.073 Uiso 1 1 calc R
C136 C 0.2611(3) 0.58461(19) 0.07912(15) 0.0576(8) Uani 1 1 d .
H136 H 0.2053 0.5706 0.1199 0.069 Uiso 1 1 calc R
C126 C 0.4500(2) 0.53959(15) 0.33591(13) 0.0432(6) Uani 1 1 d .
H126 H 0.4157 0.5832 0.3594 0.052 Uiso 1 1 calc R
C235 C 0.7291(3) 0.94562(19) 0.1862(3) 0.0763(10) Uani 1 1 d .
H235 H 0.7819 0.9722 0.2131 0.092 Uiso 1 1 calc R
C234 C 0.6787(4) 0.9839(2) 0.1187(2) 0.0904(13) Uani 1 1 d .
H234 H 0.6912 1.0384 0.0982 0.108 Uiso 1 1 calc R
B5 B 0.0441(2) 0.30751(16) 0.17612(16) 0.0384(6) Uani 1 1 d .
H5 H -0.039(2) 0.3388(15) 0.1453(14) 0.043(7) Uiso 1 1 d .
B6 B 0.1932(2) 0.28520(16) 0.13014(15) 0.0368(6) Uani 1 1 d .
H6 H 0.214(2) 0.3018(14) 0.0679(14) 0.036(6) Uiso 1 1 d .
B7 B 0.3039(2) 0.22683(14) 0.29912(14) 0.0278(5) Uani 1 1 d .
H7 H 0.412(2) 0.2219(15) 0.3285(15) 0.050(7) Uiso 1 1 d .
B8 B 0.1613(2) 0.24833(14) 0.34359(14) 0.0281(5) Uani 1 1 d .
H8 H 0.136(2) 0.2581(14) 0.4125(13) 0.038(6) Uiso 1 1 d .
B9 B 0.0783(2) 0.32675(15) 0.27461(15) 0.0340(5) Uani 1 1 d .
H9 H 0.008(2) 0.3708(14) 0.2997(13) 0.036(6) Uiso 1 1 d .
B10 B 0.1699(3) 0.36177(16) 0.19317(16) 0.0394(6) Uani 1 1 d .
H10 H 0.163(2) 0.4295(14) 0.1650(13) 0.041(6) Uiso 1 1 d .
B11 B 0.3039(2) 0.29274(15) 0.20510(15) 0.0339(5) Uani 1 1 d .
H11 H 0.389(2) 0.3132(14) 0.1832(13) 0.039(6) Uiso 1 1 d .
B12 B 0.2356(2) 0.33132(14) 0.28819(15) 0.0327(5) Uani 1 1 d .
H12 H 0.271(2) 0.3759(14) 0.3160(13) 0.038(6) Uiso 1 1 d .
Ru2 Ru 0.263554(14) 0.161314(10) 0.202003(9) 0.02706(4) Uani 1 1 d .
Ru3 Ru 0.224980(14) 0.112320(9) 0.360748(9) 0.02487(4) Uani 1 1 d .
Ru4 Ru 0.033651(14) 0.195883(10) 0.272263(9) 0.02629(4) Uani 1 1 d .
Ru5 Ru 0.456819(15) 0.122370(11) 0.317218(11) 0.03234(5) Uani 1 1 d .
Ru6 Ru 0.040963(15) 0.181988(11) 0.439073(10) 0.03030(4) Uani 1 1 d .
O21 O 0.22182(19) -0.01242(11) 0.18182(12) 0.0628(5) Uani 1 1 d .
O22 O 0.45902(19) 0.16168(15) 0.07536(12) 0.0707(6) Uani 1 1 d .
O31 O 0.18015(18) -0.06704(10) 0.38284(11) 0.0548(5) Uani 1 1 d .
O32 O 0.34740(17) 0.08162(12) 0.52249(10) 0.0562(5) Uani 1 1 d .
O41 O -0.03924(18) 0.03001(12) 0.24842(12) 0.0612(5) Uani 1 1 d .
O42 O -0.22739(16) 0.26296(14) 0.29769(14) 0.0716(6) Uani 1 1 d .
O51 O 0.62800(19) 0.10546(15) 0.45776(14) 0.0781(7) Uani 1 1 d .
O52 O 0.46627(19) -0.05824(12) 0.30662(14) 0.0687(6) Uani 1 1 d .
O53 O 0.6576(2) 0.16200(16) 0.19916(14) 0.0825(7) Uani 1 1 d .
O62 O 0.1150(2) 0.13349(13) 0.61314(10) 0.0633(5) Uani 1 1 d .
O63 O -0.10176(16) 0.03753(11) 0.43625(10) 0.0500(4) Uani 1 1 d .
O63A O -0.1849(2) 0.28723(15) 0.47871(16) 0.0839(7) Uani 1 1 d .
C1 C 0.09171(19) 0.21985(13) 0.15029(12) 0.0324(5) Uani 1 1 d .
C11 C 0.0271(2) 0.19153(14) 0.08589(12) 0.0365(5) Uani 1 1 d .
C12 C -0.0989(2) 0.20383(16) 0.07908(14) 0.0454(6) Uani 1 1 d .
H12A H -0.1437 0.2313 0.1150 0.055 Uiso 1 1 calc R
C13 C -0.1597(3) 0.17647(18) 0.02051(16) 0.0555(7) Uani 1 1 d .
H13 H -0.2452 0.1862 0.0167 0.067 Uiso 1 1 calc R
C14 C -0.0970(3) 0.1353(2) -0.03216(16) 0.0643(8) Uani 1 1 d .
H14 H -0.1394 0.1160 -0.0712 0.077 Uiso 1 1 calc R
C15 C 0.0279(3) 0.1224(2) -0.02761(16) 0.0676(9) Uani 1 1 d .
H15 H 0.0715 0.0945 -0.0637 0.081 Uiso 1 1 calc R
C16 C 0.0895(2) 0.15057(18) 0.03023(14) 0.0503(6) Uani 1 1 d .
H16 H 0.1752 0.1422 0.0324 0.060 Uiso 1 1 calc R
C21 C 0.2341(2) 0.05184(14) 0.19175(13) 0.0377(5) Uani 1 1 d .
C22 C 0.3882(2) 0.16016(16) 0.12470(15) 0.0444(6) Uani 1 1 d .
C31 C 0.1971(2) 0.00023(13) 0.37438(13) 0.0344(5) Uani 1 1 d .
C32 C 0.3021(2) 0.09289(14) 0.46156(14) 0.0377(5) Uani 1 1 d .
C41 C -0.0108(2) 0.09072(14) 0.25883(13) 0.0367(5) Uani 1 1 d .
C42 C -0.1292(2) 0.23661(15) 0.28944(15) 0.0433(6) Uani 1 1 d .
C51 C 0.5646(2) 0.10923(16) 0.40584(17) 0.0491(6) Uani 1 1 d .
C52 C 0.4632(2) 0.00920(16) 0.30969(16) 0.0458(6) Uani 1 1 d .
C53 C 0.5832(2) 0.14820(18) 0.24440(17) 0.0512(7) Uani 1 1 d .
C61 C -0.0461(2) 0.09043(14) 0.43739(13) 0.0360(5) Uani 1 1 d .
C62 C 0.0870(2) 0.15331(15) 0.54829(14) 0.0421(5) Uani 1 1 d .
C63 C -0.0990(2) 0.24984(16) 0.46392(16) 0.0493(6) Uani 1 1 d .
C233 C 0.6091(6) 0.9438(3) 0.0794(3) 0.145(3) Uani 1 1 d .
H233 H 0.5774 0.9695 0.0289 0.174 Uiso 1 1 calc R
C134 C 0.3185(3) 0.5902(2) -0.05563(16) 0.0647(8) Uani 1 1 d .
H134 H 0.3038 0.5798 -0.1068 0.078 Uiso 1 1 calc R
C135 C 0.2419(3) 0.5680(2) 0.00432(17) 0.0708(9) Uani 1 1 d .
H135 H 0.1746 0.5409 -0.0049 0.085 Uiso 1 1 calc R
C133 C 0.4175(3) 0.6280(2) -0.04169(18) 0.0827(12) Uani 1 1 d .
H133 H 0.4717 0.6430 -0.0832 0.099 Uiso 1 1 calc R
C2S C 0.9385(8) 0.4653(3) 0.4485(3) 0.132(2) Uani 1 1 d .
H2S H 0.8965 0.4414 0.4127 0.159 Uiso 1 1 calc R
C3S C 1.0554(8) 0.4728(3) 0.4385(3) 0.138(3) Uani 1 1 d .
H3S H 1.0965 0.4540 0.3959 0.165 Uiso 1 1 calc R
C1S C 0.8800(6) 0.4906(3) 0.5078(4) 0.143(2) Uani 1 1 d .
H1S H 0.7967 0.4848 0.5149 0.171 Uiso 1 1 calc R

loop_
_atom_site_aniso_label
_atom_site_aniso_U_11
_atom_site_aniso_U_22
_atom_site_aniso_U_33
_atom_site_aniso_U_23
_atom_site_aniso_U_13
_atom_site_aniso_U_12
P1 0.0285(3) 0.0291(3) 0.0302(3) -0.0065(2) -0.0009(2) -0.0041(2)
P2 0.0296(3) 0.0285(3) 0.0313(3) -0.0069(2) -0.0017(2) -0.0041(2)
C225 0.080(2) 0.068(2) 0.0545(17) -0.0316(15) 0.0212(16) -0.0224(17)
N1 0.0346(10) 0.0321(10) 0.0400(10) -0.0060(8) -0.0068(8) -0.0057(8)
C211 0.0315(11) 0.0348(12) 0.0380(12) -0.0118(9) -0.0054(9) 0.0002(9)
C213 0.0532(17) 0.079(2) 0.0489(16) -0.0186(15) 0.0075(13) 0.0105(15)
C215 0.0468(15) 0.0434(15) 0.076(2) -0.0170(14) -0.0202(14) 0.0098(12)
C216 0.0360(12) 0.0385(13) 0.0551(15) -0.0087(11) -0.0077(11) 0.0002(10)
C212 0.0490(15) 0.0502(15) 0.0444(14) -0.0073(12) 0.0038(12) 0.0062(12)
C214 0.0463(16) 0.068(2) 0.072(2) -0.0347(16) -0.0104(15) 0.0182(14)
C221 0.0424(13) 0.0359(12) 0.0328(11) -0.0089(9) -0.0015(10) -0.0111(10)
C226 0.0540(16) 0.0506(15) 0.0460(14) -0.0184(12) 0.0044(12) -0.0053(12)
C222 0.0520(15) 0.0557(16) 0.0400(13) -0.0079(12) -0.0085(11) -0.0129(12)
C223 0.083(2) 0.067(2) 0.0422(15) -0.0059(14) -0.0206(15) -0.0189(17)
C224 0.113(3) 0.069(2) 0.0342(14) -0.0146(14) 0.0026(17) -0.037(2)
C231 0.0378(12) 0.0295(11) 0.0396(12) -0.0094(9) 0.0058(10) -0.0060(9)
C232 0.179(4) 0.054(2) 0.079(2) 0.0189(18) -0.070(3) -0.051(2)
C236 0.0446(15) 0.0454(16) 0.095(2) -0.0100(15) -0.0200(15) -0.0115(12)
C111 0.0286(11) 0.0396(12) 0.0346(11) -0.0112(9) -0.0011(9) 0.0005(9)
C112 0.0417(13) 0.0403(14) 0.0556(15) -0.0110(11) -0.0012(11) 0.0000(11)
C114 0.0381(15) 0.074(2) 0.084(2) -0.0319(17) 0.0125(15) 0.0070(14)
C116 0.0385(13) 0.0454(14) 0.0592(16) -0.0150(12) 0.0085(12) -0.0053(11)
C113 0.0542(17) 0.0498(17) 0.089(2) -0.0305(16) -0.0028(16) 0.0097(14)
C121 0.0290(10) 0.0316(11) 0.0334(11) -0.0053(9) 0.0001(8) -0.0068(8)
C122 0.0394(12) 0.0362(12) 0.0352(12) -0.0094(9) -0.0009(10) -0.0032(9)
C123 0.0403(13) 0.0354(13) 0.0525(15) -0.0082(11) -0.0019(11) 0.0012(10)
C124 0.0466(14) 0.0413(14) 0.0518(15) 0.0052(11) -0.0037(12) -0.0006(11)
C125 0.0729(19) 0.0536(16) 0.0318(13) 0.0006(11) -0.0022(12) -0.0028(14)
C115 0.0379(14) 0.068(2) 0.076(2) -0.0208(16) 0.0169(14) -0.0084(13)
C131 0.0330(11) 0.0332(11) 0.0301(11) -0.0062(9) 0.0004(9) -0.0042(9)
C132 0.0635(18) 0.085(2) 0.0457(15) -0.0282(15) 0.0194(13) -0.0397(16)
C136 0.0569(17) 0.088(2) 0.0369(13) -0.0175(14) 0.0044(12) -0.0371(16)
C126 0.0566(15) 0.0395(13) 0.0331(12) -0.0072(10) 0.0058(11) -0.0028(11)
C235 0.0571(18) 0.0497(18) 0.130(3) -0.027(2) 0.008(2) -0.0245(15)
C234 0.144(4) 0.0420(18) 0.088(3) -0.0045(18) 0.014(3) -0.040(2)
B5 0.0415(14) 0.0301(13) 0.0402(14) 0.0014(11) -0.0112(12) -0.0017(11)
B6 0.0463(15) 0.0337(13) 0.0284(12) 0.0035(10) -0.0045(11) -0.0111(11)
B7 0.0266(11) 0.0287(12) 0.0293(11) -0.0061(9) 0.0000(9) -0.0068(9)
B8 0.0278(11) 0.0283(12) 0.0287(11) -0.0072(9) -0.0006(9) -0.0013(9)
B9 0.0359(13) 0.0251(12) 0.0395(14) -0.0031(10) -0.0057(11) -0.0017(10)
B10 0.0475(15) 0.0276(13) 0.0413(14) 0.0014(11) -0.0040(12) -0.0087(11)
B11 0.0376(13) 0.0340(13) 0.0308(12) -0.0019(10) 0.0004(10) -0.0139(11)
B12 0.0355(13) 0.0244(11) 0.0393(13) -0.0063(10) -0.0010(10) -0.0080(10)
Ru2 0.02774(8) 0.02923(9) 0.02516(8) -0.00543(6) 0.00159(6) -0.00684(6)
Ru3 0.02539(8) 0.02361(8) 0.02495(8) -0.00275(6) -0.00092(6) -0.00271(6)
Ru4 0.02347(8) 0.02676(8) 0.02849(8) -0.00449(6) -0.00238(6) -0.00302(6)
Ru5 0.02327(8) 0.03613(10) 0.03889(10) -0.01170(8) -0.00108(7) -0.00071(7)
Ru6 0.02992(9) 0.03346(9) 0.02879(9) -0.00815(7) 0.00433(7) -0.00528(7)
O21 0.0815(14) 0.0428(11) 0.0717(13) -0.0238(10) 0.0015(11) -0.0180(10)
O22 0.0620(13) 0.1033(18) 0.0542(12) -0.0267(12) 0.0285(11) -0.0230(12)
O31 0.0745(13) 0.0324(10) 0.0587(11) -0.0056(8) 0.0024(10) -0.0167(9)
O32 0.0600(12) 0.0700(13) 0.0349(9) -0.0020(9) -0.0169(9) -0.0032(10)
O41 0.0653(13) 0.0498(11) 0.0766(14) -0.0213(10) -0.0061(10) -0.0264(10)
O42 0.0312(10) 0.0895(16) 0.0986(17) -0.0402(13) -0.0085(10) 0.0128(10)
O51 0.0627(13) 0.0933(17) 0.0793(15) -0.0358(13) -0.0382(12) 0.0232(12)
O52 0.0703(14) 0.0437(12) 0.0947(16) -0.0254(11) 0.0121(12) 0.0036(10)
O53 0.0580(13) 0.123(2) 0.0862(16) -0.0500(15) 0.0323(12) -0.0461(14)
O62 0.0851(15) 0.0756(14) 0.0316(10) -0.0149(9) -0.0038(9) -0.0109(11)
O63 0.0504(11) 0.0491(11) 0.0519(11) -0.0044(8) 0.0027(8) -0.0211(9)
O63A 0.0568(13) 0.0858(17) 0.111(2) -0.0363(15) 0.0184(13) 0.0160(12)
C1 0.0342(11) 0.0338(11) 0.0274(10) 0.0007(9) -0.0027(9) -0.0068(9)
C11 0.0432(13) 0.0371(12) 0.0277(11) 0.0024(9) -0.0058(9) -0.0113(10)
C12 0.0434(14) 0.0531(15) 0.0386(13) -0.0041(11) -0.0089(11) -0.0074(11)
C13 0.0510(16) 0.0667(19) 0.0485(15) -0.0042(14) -0.0181(13) -0.0158(14)
C14 0.077(2) 0.079(2) 0.0415(15) -0.0117(14) -0.0217(14) -0.0244(17)
C15 0.073(2) 0.097(3) 0.0402(15) -0.0276(16) -0.0025(14) -0.0166(18)
C16 0.0497(15) 0.0718(19) 0.0325(12) -0.0133(12) -0.0012(11) -0.0141(13)
C21 0.0399(12) 0.0389(13) 0.0363(12) -0.0109(10) 0.0014(10) -0.0060(10)
C22 0.0391(13) 0.0553(16) 0.0431(14) -0.0157(12) 0.0057(11) -0.0133(11)
C31 0.0378(12) 0.0338(12) 0.0308(11) -0.0041(9) -0.0004(9) -0.0034(9)
C32 0.0408(12) 0.0321(12) 0.0383(12) -0.0019(9) -0.0035(10) -0.0037(9)
C41 0.0337(11) 0.0402(13) 0.0372(12) -0.0064(10) -0.0015(9) -0.0101(10)
C42 0.0329(12) 0.0464(14) 0.0522(15) -0.0153(12) -0.0092(11) -0.0005(10)
C51 0.0365(13) 0.0523(16) 0.0595(17) -0.0210(13) -0.0096(12) 0.0101(11)
C52 0.0390(13) 0.0442(15) 0.0551(15) -0.0158(12) 0.0044(11) 0.0031(11)
C53 0.0354(13) 0.0659(18) 0.0617(17) -0.0316(14) 0.0063(12) -0.0140(12)
C61 0.0346(11) 0.0401(13) 0.0328(11) -0.0045(10) 0.0030(9) -0.0055(10)
C62 0.0458(14) 0.0448(14) 0.0395(13) -0.0158(11) 0.0048(11) -0.0091(11)
C63 0.0451(14) 0.0499(15) 0.0548(16) -0.0164(13) 0.0058(12) -0.0028(12)
C233 0.251(7) 0.069(3) 0.107(3) 0.038(2) -0.083(4) -0.067(4)
C134 0.075(2) 0.091(2) 0.0355(14) -0.0251(15) -0.0004(14) -0.0189(18)
C135 0.0652(19) 0.110(3) 0.0510(17) -0.0312(18) -0.0033(15) -0.0408(19)
C133 0.098(3) 0.121(3) 0.0470(17) -0.0369(19) 0.0330(17) -0.055(2)
C2S 0.228(8) 0.074(3) 0.094(4) -0.013(3) 0.022(5) -0.014(4)
C3S 0.264(8) 0.072(3) 0.073(3) -0.023(2) 0.031(5) 0.015(4)
C1S 0.192(6) 0.096(4) 0.131(5) -0.006(4) 0.014(5) 0.000(4)

loop_
_atom_type_symbol
_atom_type_description
_atom_type_scat_dispersion_real
_atom_type_scat_dispersion_imag
_atom_type_scat_source
C C 0.0033 0.0016 'International Tables Vol C Tables 4.2.6.8 and 6.1.1.4'
H H 0.0000 0.0000 'International Tables Vol C Tables 4.2.6.8 and 6.1.1.4'
B B 0.0013 0.0007 'International Tables Vol C Tables 4.2.6.8 and 6.1.1.4'
N N 0.0061 0.0033 'International Tables Vol C Tables 4.2.6.8 and 6.1.1.4'
O O 0.0106 0.0060 'International Tables Vol C Tables 4.2.6.8 and 6.1.1.4'
P P 0.1023 0.0942 'International Tables Vol C Tables 4.2.6.8 and 6.1.1.4'
Ru Ru -1.2594 0.8363 'International Tables Vol C Tables 4.2.6.8 and 6.1.1.4'

loop_
_geom_angle_atom_site_label_1
_geom_angle_atom_site_label_2
_geom_angle_atom_site_label_3
_geom_angle
_geom_angle_site_symmetry_1
_geom_angle_site_symmetry_3
N1 P1 C131 108.85(10) . .
N1 P1 C121 114.75(10) . .
C131 P1 C121 107.28(10) . .
N1 P1 C111 109.41(10) . .
C131 P1 C111 108.88(10) . .
C121 P1 C111 107.52(10) . .
N1 P2 C231 107.22(10) . .
N1 P2 C221 112.94(10) . .
C231 P2 C221 106.02(10) . .
N1 P2 C211 113.38(10) . .
C231 P2 C211 107.71(10) . .
C221 P2 C211 109.16(11) . .
C224 C225 C226 120.3(3) . .
C224 C225 H225 119.8 . .
C226 C225 H225 119.8 . .
P2 N1 P1 140.21(13) . .
C212 C211 C216 118.9(2) . .
C212 C211 P2 120.50(18) . .
C216 C211 P2 120.31(18) . .
C214 C213 C212 120.0(3) . .
C214 C213 H213 120.0 . .
C212 C213 H213 120.0 . .
C214 C215 C216 120.2(3) . .
C214 C215 H215 119.9 . .
C216 C215 H215 119.9 . .
C215 C216 C211 120.2(2) . .
C215 C216 H216 119.9 . .
C211 C216 H216 119.9 . .
C211 C212 C213 120.3(3) . .
C211 C212 H212 119.9 . .
C213 C212 H212 119.9 . .
C213 C214 C215 120.5(3) . .
C213 C214 H214 119.8 . .
C215 C214 H214 119.8 . .
C222 C221 C226 119.0(2) . .
C222 C221 P2 122.83(19) . .
C226 C221 P2 118.05(18) . .
C225 C226 C221 120.4(3) . .
C225 C226 H226 119.8 . .
C221 C226 H226 119.8 . .
C221 C222 C223 119.5(3) . .
C221 C222 H222 120.2 . .
C223 C222 H222 120.2 . .
C224 C223 C222 120.7(3) . .
C224 C223 H223 119.6 . .
C222 C223 H223 119.6 . .
C225 C224 C223 120.0(3) . .
C225 C224 H224 120.0 . .
C223 C224 H224 120.0 . .
C232 C231 C236 117.9(3) . .
C232 C231 P2 121.0(2) . .
C236 C231 P2 121.0(2) . .
C231 C232 C233 119.7(3) . .
C231 C232 H232 120.2 . .
C233 C232 H232 120.2 . .
C231 C236 C235 120.5(3) . .
C231 C236 H236 119.8 . .
C235 C236 H236 119.8 . .
C112 C111 C116 120.1(2) . .
C112 C111 P1 119.60(18) . .
C116 C111 P1 120.23(18) . .
C113 C112 C111 120.5(2) . .
C113 C112 H112 119.8 . .
C111 C112 H112 119.8 . .
C115 C114 C113 120.9(2) . .
C115 C114 H114 119.5 . .
C113 C114 H114 119.5 . .
C115 C116 C111 119.1(2) . .
C115 C116 H116 120.4 . .
C111 C116 H116 120.4 . .
C114 C113 C112 118.9(3) . .
C114 C113 H113 120.5 . .
C112 C113 H113 120.5 . .
C126 C121 C122 119.7(2) . .
C126 C121 P1 118.88(17) . .
C122 C121 P1 120.98(16) . .
C123 C122 C121 120.6(2) . .
C123 C122 H122 119.7 . .
C121 C122 H122 119.7 . .
C124 C123 C122 119.4(2) . .
C124 C123 H123 120.3 . .
C122 C123 H123 120.3 . .
C123 C124 C125 120.6(2) . .
C123 C124 H124 119.7 . .
C125 C124 H124 119.7 . .
C126 C125 C124 120.4(2) . .
C126 C125 H125 119.8 . .
C124 C125 H125 119.8 . .
C114 C115 C116 120.5(3) . .
C114 C115 H115 119.8 . .
C116 C115 H115 119.8 . .
C132 C131 C136 118.8(2) . .
C132 C131 P1 120.59(18) . .
C136 C131 P1 120.63(17) . .
C131 C132 C133 120.1(3) . .
C131 C132 H132 119.9 . .
C133 C132 H132 119.9 . .
C131 C136 C135 120.4(2) . .
C131 C136 H136 119.8 . .
C135 C136 H136 119.8 . .
C125 C126 C121 119.2(2) . .
C125 C126 H126 120.4 . .
C121 C126 H126 120.4 . .
C234 C235 C236 121.3(3) . .
C234 C235 H235 119.3 . .
C236 C235 H235 119.3 . .
C235 C234 C233 118.5(3) . .
C235 C234 H234 120.8 . .
C233 C234 H234 120.8 . .
C1 B5 B10 111.11(19) . .
C1 B5 B9 121.01(18) . .
B10 B5 B9 58.34(15) . .
C1 B5 B6 55.65(14) . .
B10 B5 B6 59.89(15) . .
B9 B5 B6 105.92(18) . .
C1 B5 Ru4 64.69(11) . .
B10 B5 Ru4 111.48(15) . .
B9 B5 Ru4 67.91(11) . .
B6 B5 Ru4 102.82(14) . .
C1 B5 H5 114.5(13) . .
B10 B5 H5 121.7(13) . .
B9 B5 H5 118.6(13) . .
B6 B5 H5 126.5(12) . .
Ru4 B5 H5 119.8(12) . .
C1 B6 B11 120.12(17) . .
C1 B6 B10 109.99(19) . .
B11 B6 B10 58.22(15) . .
C1 B6 B5 55.79(14) . .
B11 B6 B5 104.42(18) . .
B10 B6 B5 58.54(15) . .
C1 B6 Ru2 64.59(11) . .
B11 B6 Ru2 67.86(11) . .
B10 B6 Ru2 111.32(14) . .
B5 B6 Ru2 102.66(13) . .
C1 B6 H6 115.1(12) . .
B11 B6 H6 119.7(12) . .
B10 B6 H6 121.2(12) . .
B5 B6 H6 126.1(12) . .
Ru2 B6 H6 121.0(12) . .
B11 B7 B8 107.46(17) . .
B11 B7 B12 60.19(14) . .
B8 B7 B12 60.43(13) . .
B11 B7 Ru2 69.40(11) . .
B8 B7 Ru2 105.21(13) . .
B12 B7 Ru2 116.09(14) . .
B11 B7 Ru3 140.79(14) . .
B8 B7 Ru3 67.29(10) . .
B12 B7 Ru3 127.66(14) . .
Ru2 B7 Ru3 74.68(7) . .
B11 B7 Ru5 114.34(14) . .
B8 B7 Ru5 136.15(14) . .
B12 B7 Ru5 156.71(15) . .
Ru2 B7 Ru5 78.59(8) . .
Ru3 B7 Ru5 72.09(7) . .
B11 B7 H7 106.3(11) . .
B8 B7 H7 129.3(11) . .
B12 B7 H7 108.7(11) . .
Ru2 B7 H7 121.7(11) . .
Ru3 B7 H7 105.5(11) . .
Ru5 B7 H7 49.2(11) . .
B9 B8 B7 106.21(16) . .
B9 B8 B12 59.20(13) . .
B7 B8 B12 60.70(13) . .
B9 B8 Ru4 69.63(11) . .
B7 B8 Ru4 102.76(13) . .
B12 B8 Ru4 114.75(14) . .
B9 B8 Ru3 140.20(15) . .
B7 B8 Ru3 66.78(10) . .
B12 B8 Ru3 127.43(14) . .
Ru4 B8 Ru3 73.93(7) . .
B9 B8 Ru6 113.20(14) . .
B7 B8 Ru6 137.28(14) . .
B12 B8 Ru6 158.12(15) . .
Ru4 B8 Ru6 77.08(7) . .
Ru3 B8 Ru6 72.47(7) . .
B9 B8 H8 109.2(10) . .
B7 B8 H8 130.8(10) . .
B12 B8 H8 112.4(10) . .
Ru4 B8 H8 121.0(10) . .
Ru3 B8 H8 102.9(10) . .
Ru6 B8 H8 48.1(10) . .
B10 B9 B12 59.32(15) . .
B10 B9 B8 110.67(18) . .
B12 B9 B8 61.34(14) . .
B10 B9 B5 60.10(15) . .
B12 B9 B5 111.82(19) . .
B8 B9 B5 118.83(18) . .
B10 B9 Ru4 110.64(15) . .
B12 B9 Ru4 112.32(14) . .
B8 B9 Ru4 64.43(11) . .
B5 B9 Ru4 65.14(11) . .
B10 B9 H9 121.3(11) . .
B12 B9 H9 120.2(11) . .
B8 B9 H9 117.5(11) . .
B5 B9 H9 116.0(11) . .
Ru4 B9 H9 119.0(11) . .
B12 B10 B9 60.41(14) . .
B12 B10 B11 61.51(15) . .
B9 B10 B11 105.08(17) . .
B12 B10 B5 114.01(18) . .
B9 B10 B5 61.56(15) . .
B11 B10 B5 108.57(18) . .
B12 B10 B6 114.32(18) . .
B9 B10 B6 109.74(17) . .
B11 B10 B6 60.50(15) . .
B5 B10 B6 61.57(15) . .
B12 B10 H10 117.9(12) . .
B9 B10 H10 120.7(12) . .
B11 B10 H10 126.2(12) . .
B5 B10 H10 117.0(12) . .
B6 B10 H10 119.8(12) . .
B10 B11 B7 109.78(18) . .
B10 B11 B12 58.72(15) . .
B7 B11 B12 60.91(13) . .
B10 B11 B6 61.27(15) . .
B7 B11 B6 119.11(17) . .
B12 B11 B6 112.59(18) . .
B10 B11 Ru2 111.81(14) . .
B7 B11 Ru2 64.62(10) . .
B12 B11 Ru2 112.90(14) . .
B6 B11 Ru2 65.60(11) . .
B10 B11 H11 119.9(12) . .
B7 B11 H11 118.2(12) . .
B12 B11 H11 118.5(12) . .
B6 B11 H11 116.0(12) . .
Ru2 B11 H11 120.1(13) . .
B10 B12 B9 60.26(15) . .
B10 B12 B11 59.77(15) . .
B9 B12 B11 103.71(17) . .
B10 B12 B8 109.90(17) . .
B9 B12 B8 59.46(13) . .
B11 B12 B8 105.22(16) . .
B10 B12 B7 108.98(17) . .
B9 B12 B7 104.99(16) . .
B11 B12 B7 58.90(13) . .
B8 B12 B7 58.87(13) . .
B10 B12 H12 118.9(12) . .
B9 B12 H12 123.6(12) . .
B11 B12 H12 124.4(12) . .
B8 B12 H12 122.4(12) . .
B7 B12 H12 123.5(12) . .
C22 Ru2 C21 89.99(10) . .
C22 Ru2 C1 112.15(10) . .
C21 Ru2 C1 95.70(9) . .
C22 Ru2 B7 113.68(9) . .
C21 Ru2 B7 137.65(9) . .
C1 Ru2 B7 105.87(8) . .
C22 Ru2 B6 85.88(11) . .
C21 Ru2 B6 131.47(10) . .
C1 Ru2 B6 43.49(8) . .
B7 Ru2 B6 86.73(9) . .
C22 Ru2 B11 86.32(10) . .
C21 Ru2 B11 175.92(9) . .
C1 Ru2 B11 84.10(9) . .
B7 Ru2 B11 45.98(8) . .
B6 Ru2 B11 46.54(9) . .
C22 Ru2 Ru3 141.33(8) . .
C21 Ru2 Ru3 85.89(7) . .
C1 Ru2 Ru3 106.52(5) . .
B7 Ru2 Ru3 53.40(6) . .
B6 Ru2 Ru3 124.51(7) . .
B11 Ru2 Ru3 98.08(6) . .
C22 Ru2 Ru4 160.58(8) . .
C21 Ru2 Ru4 94.11(7) . .
C1 Ru2 Ru4 48.58(5) . .
B7 Ru2 Ru4 75.17(6) . .
B6 Ru2 Ru4 77.19(7) . .
B11 Ru2 Ru4 88.82(7) . .
Ru3 Ru2 Ru4 58.016(7) . .
C22 Ru2 Ru5 85.73(8) . .
C21 Ru2 Ru5 99.37(7) . .
C1 Ru2 Ru5 156.63(6) . .
B7 Ru2 Ru5 51.49(6) . .
B6 Ru2 Ru5 128.37(7) . .
B11 Ru2 Ru5 82.12(6) . .
Ru3 Ru2 Ru5 57.255(8) . .
Ru4 Ru2 Ru5 112.210(9) . .
C32 Ru3 C31 90.51(9) . .
C32 Ru3 B7 101.66(9) . .
C31 Ru3 B7 154.46(9) . .
C32 Ru3 B8 101.72(9) . .
C31 Ru3 B8 152.89(9) . .
B7 Ru3 B8 45.93(8) . .
C32 Ru3 Ru5 79.75(7) . .
C31 Ru3 Ru5 107.46(7) . .
B7 Ru3 Ru5 54.07(6) . .
B8 Ru3 Ru5 98.54(6) . .
C32 Ru3 Ru6 82.69(7) . .
C31 Ru3 Ru6 104.68(7) . .
B7 Ru3 Ru6 99.13(6) . .
B8 Ru3 Ru6 54.08(6) . .
Ru5 Ru3 Ru6 143.269(9) . .
C32 Ru3 Ru4 144.45(7) . .
C31 Ru3 Ru4 105.28(7) . .
B7 Ru3 Ru4 77.55(6) . .
B8 Ru3 Ru4 52.08(6) . .
Ru5 Ru3 Ru4 123.126(9) . .
Ru6 Ru3 Ru4 62.721(8) . .
C32 Ru3 Ru2 142.86(7) . .
C31 Ru3 Ru2 105.93(6) . .
B7 Ru3 Ru2 51.92(6) . .
B8 Ru3 Ru2 78.62(6) . .
Ru5 Ru3 Ru2 63.708(7) . .
Ru6 Ru3 Ru2 122.872(8) . .
Ru4 Ru3 Ru2 63.259(7) . .
C42 Ru4 C41 93.22(10) . .
C42 Ru4 C1 115.20(10) . .
C41 Ru4 C1 90.21(9) . .
C42 Ru4 B8 110.19(9) . .
C41 Ru4 B8 139.80(9) . .
C1 Ru4 B8 107.31(8) . .
C42 Ru4 B5 88.02(11) . .
C41 Ru4 B5 127.08(10) . .
C1 Ru4 B5 43.65(9) . .
B8 Ru4 B5 87.19(9) . .
C42 Ru4 B9 85.30(10) . .
C41 Ru4 B9 173.82(9) . .
C1 Ru4 B9 85.01(9) . .
B8 Ru4 B9 45.94(8) . .
B5 Ru4 B9 46.95(9) . .
C42 Ru4 Ru3 137.55(8) . .
C41 Ru4 Ru3 86.57(7) . .
C1 Ru4 Ru3 107.25(6) . .
B8 Ru4 Ru3 53.99(6) . .
B5 Ru4 Ru3 125.09(7) . .
B9 Ru4 Ru3 98.58(6) . .
C42 Ru4 Ru6 80.31(8) . .
C41 Ru4 Ru6 102.97(7) . .
C1 Ru4 Ru6 159.35(6) . .
B8 Ru4 Ru6 52.66(6) . .
B5 Ru4 Ru6 129.20(7) . .
B9 Ru4 Ru6 82.72(6) . .
Ru3 Ru4 Ru6 58.611(7) . .
C42 Ru4 Ru2 163.57(8) . .
C41 Ru4 Ru2 89.82(7) . .
C1 Ru4 Ru2 48.60(6) . .
B8 Ru4 Ru2 76.85(6) . .
B5 Ru4 Ru2 77.33(7) . .
B9 Ru4 Ru2 89.96(7) . .
Ru3 Ru4 Ru2 58.726(8) . .
Ru6 Ru4 Ru2 114.715(8) . .
C53 Ru5 C51 91.87(11) . .
C53 Ru5 C52 96.64(11) . .
C51 Ru5 C52 97.42(11) . .
C53 Ru5 B7 109.61(11) . .
C51 Ru5 B7 119.25(9) . .
C52 Ru5 B7 132.90(9) . .
C53 Ru5 Ru3 154.88(8) . .
C51 Ru5 Ru3 112.52(8) . .
C52 Ru5 Ru3 86.50(7) . .
B7 Ru5 Ru3 53.85(6) . .
C53 Ru5 Ru2 95.95(8) . .
C51 Ru5 Ru2 168.46(7) . .
C52 Ru5 Ru2 90.11(8) . .
B7 Ru5 Ru2 49.92(6) . .
Ru3 Ru5 Ru2 59.036(8) . .
C53 Ru5 H7 96.0(8) . .
C51 Ru5 H7 89.6(8) . .
C52 Ru5 H7 165.3(8) . .
B7 Ru5 H7 34.1(8) . .
Ru3 Ru5 H7 78.9(8) . .
Ru2 Ru5 H7 81.1(8) . .
C62 Ru6 C61 96.08(10) . .
C62 Ru6 C63 90.92(11) . .
C61 Ru6 C63 94.18(11) . .
C62 Ru6 B8 122.90(9) . .
C61 Ru6 B8 129.91(9) . .
C63 Ru6 B8 113.33(10) . .
C62 Ru6 Ru3 105.11(7) . .
C61 Ru6 Ru3 89.32(7) . .
C63 Ru6 Ru3 163.15(8) . .
B8 Ru6 Ru3 53.44(6) . .
C62 Ru6 Ru4 163.73(7) . .
C61 Ru6 Ru4 83.30(7) . .
C63 Ru6 Ru4 105.34(8) . .
B8 Ru6 Ru4 50.26(6) . .
Ru3 Ru6 Ru4 58.668(7) . .
C62 Ru6 H8 97.3(7) . .
C61 Ru6 H8 162.1(7) . .
C63 Ru6 H8 97.5(7) . .
B8 Ru6 H8 32.3(7) . .
Ru3 Ru6 H8 75.7(7) . .
Ru4 Ru6 H8 80.5(7) . .
C11 C1 B6 121.65(17) . .
C11 C1 B5 120.22(18) . .
B6 C1 B5 68.56(16) . .
C11 C1 Ru4 121.69(14) . .
B6 C1 Ru4 115.67(14) . .
B5 C1 Ru4 71.65(12) . .
C11 C1 Ru2 123.55(16) . .
B6 C1 Ru2 71.92(12) . .
B5 C1 Ru2 115.59(14) . .
Ru4 C1 Ru2 82.83(7) . .
C12 C11 C16 116.9(2) . .
C12 C11 C1 120.7(2) . .
C16 C11 C1 122.3(2) . .
C13 C12 C11 121.2(3) . .
C13 C12 H12A 119.4 . .
C11 C12 H12A 119.4 . .
C14 C13 C12 120.8(3) . .
C14 C13 H13 119.6 . .
C12 C13 H13 119.6 . .
C15 C14 C13 119.7(3) . .
C15 C14 H14 120.2 . .
C13 C14 H14 120.2 . .
C14 C15 C16 119.8(3) . .
C14 C15 H15 120.1 . .
C16 C15 H15 120.1 . .
C15 C16 C11 121.6(3) . .
C15 C16 H16 119.2 . .
C11 C16 H16 119.2 . .
O21 C21 Ru2 175.7(2) . .
O22 C22 Ru2 176.5(2) . .
O31 C31 Ru3 179.8(2) . .
O32 C32 Ru3 179.2(2) . .
O41 C41 Ru4 177.5(2) . .
O42 C42 Ru4 177.9(3) . .
O51 C51 Ru5 176.6(3) . .
O52 C52 Ru5 178.8(2) . .
O53 C53 Ru5 177.7(2) . .
O63 C61 Ru6 177.6(2) . .
O62 C62 Ru6 177.6(2) . .
O63A C63 Ru6 177.0(3) . .
C234 C233 C232 122.0(4) . .
C234 C233 H233 119.0 . .
C232 C233 H233 119.0 . .
C135 C134 C133 119.6(3) . .
C135 C134 H134 120.2 . .
C133 C134 H134 120.2 . .
C134 C135 C136 120.7(3) . .
C134 C135 H135 119.7 . .
C136 C135 H135 119.7 . .
C134 C133 C132 120.4(3) . .
C134 C133 H133 119.8 . .
C132 C133 H133 119.8 . .
C1S C2S C3S 120.8(7) . .
C1S C2S H2S 119.6 . .
C3S C2S H2S 119.6 . .
C2S C3S C1S 120.1(6) . 2_766
C2S C3S H3S 119.9 . .
C1S C3S H3S 119.9 2_766 .
C2S C1S C3S 119.1(7) . 2_766
C2S C1S H1S 120.5 . .
C3S C1S H1S 120.5 2_766 .

loop_
_geom_bond_atom_site_label_1
_geom_bond_atom_site_label_2
_geom_bond_distance
_geom_bond_site_symmetry_2
P1 N1 1.5940(18) .
P1 C131 1.812(2) .
P1 C121 1.816(2) .
P1 C111 1.817(2) .
P2 N1 1.5882(18) .
P2 C231 1.814(2) .
P2 C221 1.817(2) .
P2 C211 1.827(2) .
C225 C224 1.366(5) .
C225 C226 1.393(4) .
C225 H225 0.9500 .
C211 C212 1.405(3) .
C211 C216 1.408(3) .
C213 C214 1.381(4) .
C213 C212 1.406(4) .
C213 H213 0.9500 .
C215 C214 1.392(4) .
C215 C216 1.397(4) .
C215 H215 0.9500 .
C216 H216 0.9500 .
C212 H212 0.9500 .
C214 H214 0.9500 .
C221 C222 1.389(3) .
C221 C226 1.408(3) .
C226 H226 0.9500 .
C222 C223 1.402(4) .
C222 H222 0.9500 .
C223 C224 1.387(5) .
C223 H223 0.9500 .
C224 H224 0.9500 .
C231 C232 1.340(4) .
C231 C236 1.387(3) .
C232 C233 1.406(5) .
C232 H232 0.9500 .
C236 C235 1.394(4) .
C236 H236 0.9500 .
C111 C112 1.401(3) .
C111 C116 1.405(3) .
C112 C113 1.401(4) .
C112 H112 0.9500 .
C114 C115 1.390(4) .
C114 C113 1.395(4) .
C114 H114 0.9500 .
C116 C115 1.398(3) .
C116 H116 0.9500 .
C113 H113 0.9500 .
C121 C126 1.404(3) .
C121 C122 1.407(3) .
C122 C123 1.398(3) .
C122 H122 0.9500 .
C123 C124 1.377(4) .
C123 H123 0.9500 .
C124 C125 1.409(4) .
C124 H124 0.9500 .
C125 C126 1.392(3) .
C125 H125 0.9500 .
C115 H115 0.9500 .
C131 C132 1.382(3) .
C131 C136 1.387(3) .
C132 C133 1.399(4) .
C132 H132 0.9500 .
C136 C135 1.393(4) .
C136 H136 0.9500 .
C126 H126 0.9500 .
C235 C234 1.319(5) .
C235 H235 0.9500 .
C234 C233 1.346(5) .
C234 H234 0.9500 .
B5 C1 1.660(3) .
B5 B10 1.812(4) .
B5 B9 1.838(4) .
B5 B6 1.868(4) .
B5 Ru4 2.283(3) .
B5 H5 1.10(2) .
B6 C1 1.657(3) .
B6 B11 1.824(4) .
B6 B10 1.838(4) .
B6 Ru2 2.289(3) .
B6 H6 1.09(2) .
B7 B11 1.788(3) .
B7 B8 1.792(3) .
B7 B12 1.825(3) .
B7 Ru2 2.247(2) .
B7 Ru3 2.292(2) .
B7 Ru5 2.298(2) .
B7 H7 1.30(2) .
B8 B9 1.787(3) .
B8 B12 1.820(3) .
B8 Ru4 2.243(2) .
B8 Ru3 2.300(2) .
B8 Ru6 2.319(2) .
B8 H8 1.26(2) .
B9 B10 1.779(4) .
B9 B12 1.782(4) .
B9 Ru4 2.331(2) .
B9 H9 1.16(2) .
B10 B12 1.762(4) .
B10 B11 1.782(4) .
B10 H10 1.15(2) .
B11 B12 1.812(4) .
B11 Ru2 2.328(3) .
B11 H11 1.09(2) .
B12 H12 1.08(2) .
Ru2 C22 1.920(2) .
Ru2 C21 1.957(2) .
Ru2 C1 2.175(2) .
Ru2 Ru3 2.7531(3) .
Ru2 Ru4 2.8767(3) .
Ru2 Ru5 2.8785(3) .
Ru3 C32 1.902(2) .
Ru3 C31 1.928(2) .
Ru3 Ru5 2.7005(3) .
Ru3 Ru6 2.7305(3) .
Ru3 Ru4 2.7322(3) .
Ru4 C42 1.912(2) .
Ru4 C41 1.954(2) .
Ru4 C1 2.174(2) .
Ru4 Ru6 2.8429(3) .
Ru5 C53 1.912(3) .
Ru5 C51 1.915(3) .
Ru5 C52 1.938(3) .
Ru5 H7 1.75(3) .
Ru6 C62 1.914(3) .
Ru6 C61 1.921(2) .
Ru6 C63 1.930(3) .
Ru6 H8 1.75(2) .
O21 C21 1.155(3) .
O22 C22 1.155(3) .
O31 C31 1.157(3) .
O32 C32 1.143(3) .
O41 C41 1.153(3) .
O42 C42 1.154(3) .
O51 C51 1.133(3) .
O52 C52 1.150(3) .
O53 C53 1.147(3) .
O62 C62 1.141(3) .
O63 C61 1.147(3) .
O63A C63 1.144(3) .
C1 C11 1.505(3) .
C11 C12 1.400(3) .
C11 C16 1.422(3) .
C12 C13 1.395(3) .
C12 H12A 0.9500 .
C13 C14 1.387(4) .
C13 H13 0.9500 .
C14 C15 1.386(4) .
C14 H14 0.9500 .
C15 C16 1.397(4) .
C15 H15 0.9500 .
C16 H16 0.9500 .
C233 H233 0.9500 .
C134 C135 1.361(4) .
C134 C133 1.378(4) .
C134 H134 0.9500 .
C135 H135 0.9500 .
C133 H133 0.9500 .
C2S C1S 1.321(7) .
C2S C3S 1.330(8) .
C2S H2S 0.9500 .
C3S C1S 1.443(9) 2_766
C3S H3S 0.9500 .
C1S C3S 1.443(9) 2_766
C1S H1S 0.9500 .
